data_9006314
loop_
_publ_author_name
'Waerenborgh, J. C.'
'Figueiredo, M. O.'
'Cabral, J. M. P.'
'Pereira, L. C. J.'

_publ_section_title
;Powder XRD structure refinements and 57Fe Mossbauer effect study of synthetic
 Zn1-xFexAl2O4 (o<x<=1) spinels annealed at different temperatures Sample:
 0.6, annealed at 1075 degrees C for 48 hours, then quenched
;
_journal_name_full 'Physics and Chemistry of Minerals'
_journal_page_first 460
_journal_page_last 468
_journal_volume 21
_journal_year 1994
_chemical_formula_sum 'Al2 Fe0.6 O4 Zn0.4'
_chemical_name_mineral Hercynite
_space_group_IT_number 227
_symmetry_space_group_name_Hall '-F 4vw 2vw 3'
_symmetry_space_group_name_H-M 'F d -3 m :2'
_cell_angle_alpha 90
_cell_angle_beta 90
_cell_angle_gamma 90
_cell_length_a 8.1282
_cell_length_b 8.1282
_cell_length_c 8.1282
_cell_formula_units_Z 8
_cell_volume 537.011
_database_code_amcsd 0007896
_exptl_crystal_density_diffrn 4.394
_exptl_crystal_thermal_history 'annealed at 1075 degrees C for 48 hours, then quenched'
_cod_original_sg_symbol_H-M 'F d 3 m'
_cod_original_formula_sum 'Al2 Fe.6 Zn.4 O4'
_cod_database_code 9006314

loop_
_space_group_symop_operation_xyz
x,y,z
x,1/2+y,1/2+z
1/2+x,y,1/2+z
1/2+x,1/2+y,z
3/4+z,1/2-x,1/4+y
3/4+z,-x,3/4+y
1/4+z,1/2-x,3/4+y
1/4+z,-x,1/4+y
3/4-y,1/2+z,1/4-x
3/4-y,+z,3/4-x
1/4-y,1/2+z,3/4-x
1/4-y,+z,1/4-x
3/4+x,1/2-y,1/4+z
3/4+x,-y,3/4+z
1/4+x,1/2-y,3/4+z
1/4+x,-y,1/4+z
3/4-z,1/2+x,1/4-y
3/4-z,+x,3/4-y
1/4-z,1/2+x,3/4-y
1/4-z,+x,1/4-y
3/4+y,1/2-z,1/4+x
3/4+y,-z,3/4+x
1/4+y,1/2-z,3/4+x
1/4+y,-z,1/4+x
3/4-x,1/2+y,1/4-z
3/4-x,+y,3/4-z
1/4-x,1/2+y,3/4-z
1/4-x,+y,1/4-z
1/2+x,3/4-z,1/4-y
1/2+x,1/4-z,3/4-y
+x,3/4-z,3/4-y
+x,1/4-z,1/4-y
1/2-z,3/4+y,1/4+x
1/2-z,1/4+y,3/4+x
-z,3/4+y,3/4+x
-z,1/4+y,1/4+x
1/2+y,3/4-x,1/4-z
1/2+y,1/4-x,3/4-z
+y,3/4-x,3/4-z
+y,1/4-x,1/4-z
1/2-x,3/4+z,1/4+y
1/2-x,1/4+z,3/4+y
-x,3/4+z,3/4+y
-x,1/4+z,1/4+y
1/2+z,3/4-y,1/4-x
1/2+z,1/4-y,3/4-x
+z,3/4-y,3/4-x
+z,1/4-y,1/4-x
1/2-y,3/4+x,1/4+z
1/2-y,1/4+x,3/4+z
-y,3/4+x,3/4+z
-y,1/4+x,1/4+z
x,1/2+z,1/2+y
x,+z,+y
1/2+x,1/2+z,+y
1/2+x,+z,1/2+y
-z,1/2-y,1/2-x
-z,-y,-x
1/2-z,1/2-y,-x
1/2-z,-y,1/2-x
y,1/2+x,1/2+z
y,+x,+z
1/2+y,1/2+x,+z
1/2+y,+x,1/2+z
-x,1/2-z,1/2-y
-x,-z,-y
1/2-x,1/2-z,-y
1/2-x,-z,1/2-y
z,1/2+y,1/2+x
z,+y,+x
1/2+z,1/2+y,+x
1/2+z,+y,1/2+x
-y,1/2-x,1/2-z
-y,-x,-z
1/2-y,1/2-x,-z
1/2-y,-x,1/2-z
3/4+z,1/4+x,1/2-y
3/4+z,3/4+x,-y
1/4+z,1/4+x,-y
1/4+z,3/4+x,1/2-y
3/4-y,1/4-z,1/2+x
3/4-y,3/4-z,+x
1/4-y,1/4-z,+x
1/4-y,3/4-z,1/2+x
3/4+x,1/4+y,1/2-z
3/4+x,3/4+y,-z
1/4+x,1/4+y,-z
1/4+x,3/4+y,1/2-z
3/4-z,1/4-x,1/2+y
3/4-z,3/4-x,+y
1/4-z,1/4-x,+y
1/4-z,3/4-x,1/2+y
3/4+y,1/4+z,1/2-x
3/4+y,3/4+z,-x
1/4+y,1/4+z,-x
1/4+y,3/4+z,1/2-x
3/4-x,1/4-y,1/2+z
3/4-x,3/4-y,+z
1/4-x,1/4-y,+z
1/4-x,3/4-y,1/2+z
-z,3/4+x,3/4+y
-z,1/4+x,1/4+y
1/2-z,3/4+x,1/4+y
1/2-z,1/4+x,3/4+y
y,3/4-z,3/4-x
y,1/4-z,1/4-x
1/2+y,3/4-z,1/4-x
1/2+y,1/4-z,3/4-x
-x,3/4+y,3/4+z
-x,1/4+y,1/4+z
1/2-x,3/4+y,1/4+z
1/2-x,1/4+y,3/4+z
z,3/4-x,3/4-y
z,1/4-x,1/4-y
1/2+z,3/4-x,1/4-y
1/2+z,1/4-x,3/4-y
-y,3/4+z,3/4+x
-y,1/4+z,1/4+x
1/2-y,3/4+z,1/4+x
1/2-y,1/4+z,3/4+x
x,3/4-y,3/4-z
x,1/4-y,1/4-z
1/2+x,3/4-y,1/4-z
1/2+x,1/4-y,3/4-z
1/4-x,1/2+z,3/4-y
1/4-x,+z,1/4-y
3/4-x,1/2+z,1/4-y
3/4-x,+z,3/4-y
1/4+z,1/2-y,3/4+x
1/4+z,-y,1/4+x
3/4+z,1/2-y,1/4+x
3/4+z,-y,3/4+x
1/4-y,1/2+x,3/4-z
1/4-y,+x,1/4-z
3/4-y,1/2+x,1/4-z
3/4-y,+x,3/4-z
1/4+x,1/2-z,3/4+y
1/4+x,-z,1/4+y
3/4+x,1/2-z,1/4+y
3/4+x,-z,3/4+y
1/4-z,1/2+y,3/4-x
1/4-z,+y,1/4-x
3/4-z,1/2+y,1/4-x
3/4-z,+y,3/4-x
1/4+y,1/2-x,3/4+z
1/4+y,-x,1/4+z
3/4+y,1/2-x,1/4+z
3/4+y,-x,3/4+z
3/4-x,3/4-z,y
3/4-x,1/4-z,1/2+y
1/4-x,3/4-z,1/2+y
1/4-x,1/4-z,y
3/4+z,3/4+y,-x
3/4+z,1/4+y,1/2-x
1/4+z,3/4+y,1/2-x
1/4+z,1/4+y,-x
3/4-y,3/4-x,z
3/4-y,1/4-x,1/2+z
1/4-y,3/4-x,1/2+z
1/4-y,1/4-x,z
3/4+x,3/4+z,-y
3/4+x,1/4+z,1/2-y
1/4+x,3/4+z,1/2-y
1/4+x,1/4+z,-y
3/4-z,3/4-y,x
3/4-z,1/4-y,1/2+x
1/4-z,3/4-y,1/2+x
1/4-z,1/4-y,x
3/4+y,3/4+x,-z
3/4+y,1/4+x,1/2-z
1/4+y,3/4+x,1/2-z
1/4+y,1/4+x,-z
-z,-x,-y
-z,1/2-x,1/2-y
1/2-z,-x,1/2-y
1/2-z,1/2-x,-y
y,z,x
y,1/2+z,1/2+x
1/2+y,z,1/2+x
1/2+y,1/2+z,x
-x,-y,-z
-x,1/2-y,1/2-z
1/2-x,-y,1/2-z
1/2-x,1/2-y,-z
z,x,y
z,1/2+x,1/2+y
1/2+z,x,1/2+y
1/2+z,1/2+x,y
-y,-z,-x
-y,1/2-z,1/2-x
1/2-y,-z,1/2-x
1/2-y,1/2-z,-x

loop_
_atom_site_label
_atom_site_fract_x
_atom_site_fract_y
_atom_site_fract_z
_atom_site_occupancy
_atom_site_U_iso_or_equiv
AlT 0.12500 0.12500 0.12500 0.07500 0.00646
FeT 0.12500 0.12500 0.12500 0.52500 0.00646
ZnT 0.12500 0.12500 0.12500 0.40000 0.00646
AlM 0.50000 0.50000 0.50000 0.96250 0.00545
FeM 0.50000 0.50000 0.50000 0.03750 0.00545
O 0.26390 0.26390 0.26390 1.00000 0.01051

loop_
_cod_related_entry_id
_cod_related_entry_database
_cod_related_entry_code
1 AMCSD 0007896
